data_2222695
loop_
_publ_author_name
'Rodriguez, Mark A.'
'O'Bryan, Greg'
'Andrzejewski, William J.'
'McElhanon, James R.'

_publ_section_title
;2-{(<i>E</i>)-[1-(2-Hydroxyethyl)-3,3-dimethyl-3<i>H</i>-indol-1-ium-2-yl]vinyl}-6-hydroxymethyl-4-nitrophenolate
 dihydrate
;
_journal_coeditor_code GK2221
_journal_issue 8
_journal_name_full 'Acta Crystallographica Section E'
_journal_page_first o1906
_journal_page_last o1907
_journal_paper_doi 10.1107/S1600536809027238
_journal_volume 65
_journal_year 2009
_chemical_formula_iupac 'C21 H22 N2 O5, 2H2 O'
_chemical_formula_moiety 'C21 H22 N2 O5, 2(H2 O)'
_chemical_formula_sum 'C21 H26 N2 O7'
_chemical_formula_weight 418.44
_chemical_name_systematic
;
2-{(<i>E</i>)-[1-(2-Hydroxyethyl)-3,3-dimethyl-3<i>H</i>-indol-1-ium-2-
yl]vinyl}-6-hydroxymethyl-4-nitrophenolate dihydrate
;
_space_group_IT_number 2
_symmetry_cell_setting triclinic
_symmetry_space_group_name_Hall '-P 1'
_symmetry_space_group_name_H-M 'P -1'
_atom_sites_solution_hydrogens geom
_atom_sites_solution_primary direct
_atom_sites_solution_secondary difmap
_audit_creation_method SHELXL-97
_cell_angle_alpha 94.603(5)
_cell_angle_beta 101.639(6)
_cell_angle_gamma 102.140(7)
_cell_formula_units_Z 2
_cell_length_a 7.377(2)
_cell_length_b 8.868(2)
_cell_length_c 16.817(5)
_cell_measurement_reflns_used 200
_cell_measurement_temperature 183(2)
_cell_measurement_theta_max 25
_cell_measurement_theta_min 1
_cell_volume 1044.8(5)
_computing_cell_refinement 'SMART (Bruker, 1998)'
_computing_data_collection 'SMART (Bruker, 1998)'
_computing_data_reduction 'SAINT-Plus (Bruker, 2001)'
_computing_molecular_graphics
;
XSHELL (Bruker, 2000) and Mercury (Macrae <i>et al.</i>,  2008)
;
_computing_publication_material 'SHELXTL (Sheldrick, 2008)'
_computing_structure_refinement 'XSHELL (Bruker, 2000)'
_computing_structure_solution 'SHELXTL (Sheldrick, 2008)'
_diffrn_ambient_temperature 183(2)
_diffrn_measured_fraction_theta_full 0.992
_diffrn_measured_fraction_theta_max 0.992
_diffrn_measurement_device_type 'Bruker APEX CCD area-detector'
_diffrn_measurement_method '\f and \w'
_diffrn_radiation_monochromator graphite
_diffrn_radiation_source 'fine-focus sealed tube'
_diffrn_radiation_type MoK\a
_diffrn_radiation_wavelength 0.71073
_diffrn_reflns_av_R_equivalents 0.0385
_diffrn_reflns_av_sigmaI/netI 0.0654
_diffrn_reflns_limit_h_max 8
_diffrn_reflns_limit_h_min -8
_diffrn_reflns_limit_k_max 10
_diffrn_reflns_limit_k_min -10
_diffrn_reflns_limit_l_max 19
_diffrn_reflns_limit_l_min -19
_diffrn_reflns_number 7525
_diffrn_reflns_theta_full 25.00
_diffrn_reflns_theta_max 25.00
_diffrn_reflns_theta_min 2.37
_exptl_absorpt_coefficient_mu 0.100
_exptl_absorpt_correction_T_max 0.9900
_exptl_absorpt_correction_T_min 0.9810
_exptl_absorpt_correction_type multi-scan
_exptl_absorpt_process_details
;
(SADABS; Sheldrick, 1999)
;
_exptl_crystal_colour 'dark red'
_exptl_crystal_density_diffrn 1.330
_exptl_crystal_density_meas 1.31(8)
_exptl_crystal_density_method picnometer
_exptl_crystal_description block
_exptl_crystal_F_000 444
_exptl_crystal_size_max 0.10
_exptl_crystal_size_mid 0.10
_exptl_crystal_size_min 0.10
_refine_diff_density_max 0.233
_refine_diff_density_min -0.199
_refine_ls_extinction_method none
_refine_ls_goodness_of_fit_ref 1.017
_refine_ls_hydrogen_treatment constr
_refine_ls_matrix_type full
_refine_ls_number_parameters 271
_refine_ls_number_reflns 3651
_refine_ls_number_restraints 0
_refine_ls_restrained_S_all 1.017
_refine_ls_R_factor_all 0.0895
_refine_ls_R_factor_gt 0.0540
_refine_ls_shift/su_max 0.000
_refine_ls_shift/su_mean 0.000
_refine_ls_structure_factor_coef Fsqd
_refine_ls_weighting_details 'calc w=1/[\s^2^(Fo^2^)+(0.0611P)^2^+0.0096P] where P=(Fo^2^+2Fc^2^)/3'
_refine_ls_weighting_scheme calc
_refine_ls_wR_factor_gt 0.1170
_refine_ls_wR_factor_ref 0.1343
_reflns_number_gt 2472
_reflns_number_total 3651
_reflns_threshold_expression I>2\s(I)
_cod_data_source_file gk2221.cif
_cod_data_source_block I
_cod_depositor_comments
;
The following automatic conversions were performed:
'_symmetry_cell_setting' value 'Triclinic' changed to 'triclinic'
according to '/home/saulius/struct/CIF-dictionaries/cif_core.dic'
dictionary named 'cif_core.dic' version 2.4.1 from 2010-06-29.

Automatic conversion script
Id: cif_fix_enum 1527 2010-12-29 10:47:43Z saulius 

The following automatic conversions were performed:

'_symmetry_cell_setting' value 'Triclinic' changed to 'triclinic'
according to /home/saulius/struct/CIF-dictionaries/cif_core.dic
dictionary named 'cif_core.dic' version 2.4.1 from 2010-06-29.

Automatic conversion script
Id: cif_fix_values 1715 2011-07-08 13:25:40Z adriana 
;
_cod_database_code 2222695
_cod_database_fobs_code 2222695

loop_
_symmetry_equiv_pos_as_xyz
'x, y, z'
'-x, -y, -z'

loop_
_atom_site_type_symbol
_atom_site_label
_atom_site_fract_x
_atom_site_fract_y
_atom_site_fract_z
_atom_site_U_iso_or_equiv
_atom_site_adp_type
_atom_site_calc_flag
_atom_site_refinement_flags
_atom_site_occupancy
_atom_site_disorder_assembly
_atom_site_disorder_group
N N1 0.4314(3) 0.7565(2) 0.27176(12) 0.0266(5) Uani d . 1 . .
N N2 -0.7317(3) 0.3125(2) 0.07265(13) 0.0297(5) Uani d . 1 . .
O O1 0.3009(3) 0.8842(2) 0.40555(12) 0.0453(5) Uani d . 1 . .
H H1 0.3172 0.9730 0.3903 0.054 Uiso d R 1 . .
O O2 -0.1195(2) 0.4576(2) 0.33751(11) 0.0348(5) Uani d . 1 . .
O O3 -0.7048(3) 0.3290(2) 0.00334(11) 0.0399(5) Uani d . 1 . .
O O4 -0.8914(3) 0.2639(2) 0.08513(12) 0.0439(6) Uani d . 1 . .
O O5 -0.6302(2) 0.1775(2) 0.36144(11) 0.0376(5) Uani d . 1 . .
H H5 -0.7015 0.2285 0.3787 0.045 Uiso d R 1 . .
C C1 0.5663(3) 0.8684(3) 0.24386(15) 0.0275(6) Uani d . 1 . .
C C2 0.7509(4) 0.9396(3) 0.28370(17) 0.0337(7) Uani d . 1 . .
H H2A 0.8074 0.9150 0.3355 0.040 Uiso d R 1 . .
C C3 0.8489(4) 1.0488(3) 0.24380(18) 0.0392(7) Uani d . 1 . .
H H3 0.9755 1.1027 0.2694 0.047 Uiso d R 1 . .
C C4 0.7670(4) 1.0812(3) 0.16759(18) 0.0381(7) Uani d . 1 . .
H H4 0.8380 1.1564 0.1416 0.046 Uiso d R 1 . .
C C5 0.5822(4) 1.0052(3) 0.12871(17) 0.0331(7) Uani d . 1 . .
H H5A 0.5267 1.0267 0.0760 0.040 Uiso d R 1 . .
C C6 0.4804(3) 0.8976(3) 0.16797(15) 0.0251(6) Uani d . 1 . .
C C7 0.2797(3) 0.8003(3) 0.14308(14) 0.0248(6) Uani d . 1 . .
C C8 0.2563(4) 0.6884(3) 0.06505(15) 0.0308(6) Uani d . 1 . .
H H8A 0.2692 0.7482 0.0192 0.046 Uiso d R 1 . .
H H8B 0.1302 0.6172 0.0529 0.046 Uiso d R 1 . .
H H8C 0.3545 0.6285 0.0734 0.046 Uiso d R 1 . .
C C9 0.1368(4) 0.9048(3) 0.12986(17) 0.0355(7) Uani d . 1 . .
H H9A 0.1498 0.9716 0.1810 0.053 Uiso d R 1 . .
H H9B 0.0071 0.8398 0.1132 0.053 Uiso d R 1 . .
H H9C 0.1625 0.9697 0.0871 0.053 Uiso d R 1 . .
C C10 0.2648(3) 0.7159(3) 0.21803(15) 0.0246(6) Uani d . 1 . .
C C11 0.4762(4) 0.7097(3) 0.35407(15) 0.0311(6) Uani d . 1 . .
H H11A 0.6030 0.6851 0.3639 0.037 Uiso d R 1 . .
H H11B 0.3813 0.6147 0.3575 0.037 Uiso d R 1 . .
C C12 0.4755(4) 0.8380(3) 0.41955(16) 0.0392(7) Uani d . 1 . .
H H12A 0.4980 0.8006 0.4738 0.047 Uiso d R 1 . .
H H12B 0.5804 0.9288 0.4203 0.047 Uiso d R 1 . .
C C13 0.1035(3) 0.6165(3) 0.23467(15) 0.0274(6) Uani d . 1 . .
H H13 0.1166 0.5811 0.2869 0.033 Uiso d R 1 . .
C C14 -0.0685(3) 0.5680(3) 0.18168(16) 0.0275(6) Uani d . 1 . .
H H14 -0.0760 0.5985 0.1284 0.033 Uiso d R 1 . .
C C15 -0.2409(3) 0.4756(3) 0.19654(15) 0.0244(6) Uani d . 1 . .
C C16 -0.3992(3) 0.4350(3) 0.13128(15) 0.0249(6) Uani d . 1 . .
H H16 -0.3883 0.4651 0.0792 0.030 Uiso d R 1 . .
C C17 -0.5708(3) 0.3522(3) 0.14124(15) 0.0249(6) Uani d . 1 . .
C C18 -0.5931(3) 0.3052(3) 0.21741(15) 0.0252(6) Uani d . 1 . .
H H18 -0.7142 0.2517 0.2237 0.030 Uiso d R 1 . .
C C19 -0.4402(4) 0.3369(3) 0.28191(15) 0.0250(6) Uani d . 1 . .
C C20 -0.2575(4) 0.4255(3) 0.27503(15) 0.0266(6) Uani d . 1 . .
C C21 -0.4511(4) 0.2795(3) 0.36328(16) 0.0327(7) Uani d . 1 . .
H H21A -0.3487 0.2240 0.3791 0.039 Uiso d R 1 . .
H H21B -0.4292 0.3699 0.4054 0.039 Uiso d R 1 . .
O O10 0.9517(3) 0.7347(2) 0.43717(12) 0.0471(6) Uani d . 1 . .
H H10A 1.0729 0.7979 0.4350 0.071 Uiso d R 1 . .
H H10B 0.9319 0.6349 0.4070 0.071 Uiso d R 1 . .
O O20 0.1635(3) 0.3445(3) 0.42365(13) 0.0642(7) Uani d . 1 . .
H H20B 0.1048 0.3071 0.4659 0.096 Uiso d R 1 . .
H H20A 0.0628 0.3721 0.3872 0.096 Uiso d R 1 . .

loop_
_atom_site_aniso_label
_atom_site_aniso_U_11
_atom_site_aniso_U_22
_atom_site_aniso_U_33
_atom_site_aniso_U_12
_atom_site_aniso_U_13
_atom_site_aniso_U_23
N1 0.0212(12) 0.0303(12) 0.0277(12) 0.0033(10) 0.0063(10) 0.0044(10)
N2 0.0267(13) 0.0250(12) 0.0348(14) -0.0003(10) 0.0046(11) 0.0106(10)
O1 0.0443(13) 0.0374(12) 0.0578(14) 0.0064(10) 0.0235(11) 0.0051(10)
O2 0.0280(11) 0.0442(12) 0.0284(10) 0.0022(9) 0.0019(9) 0.0099(9)
O3 0.0369(12) 0.0498(13) 0.0275(11) -0.0016(10) 0.0049(9) 0.0094(9)
O4 0.0216(11) 0.0570(13) 0.0477(13) -0.0046(10) 0.0038(9) 0.0221(10)
O5 0.0340(11) 0.0422(12) 0.0401(11) 0.0048(9) 0.0168(9) 0.0148(9)
C1 0.0214(14) 0.0312(15) 0.0306(15) 0.0028(12) 0.0119(12) 0.0014(12)
C2 0.0203(15) 0.0408(17) 0.0372(16) 0.0033(13) 0.0063(12) -0.0003(13)
C3 0.0215(15) 0.0390(17) 0.054(2) -0.0017(13) 0.0140(14) -0.0045(15)
C4 0.0347(17) 0.0322(16) 0.053(2) 0.0054(14) 0.0255(15) 0.0068(14)
C5 0.0342(17) 0.0317(16) 0.0372(17) 0.0073(13) 0.0163(14) 0.0070(13)
C6 0.0252(14) 0.0232(14) 0.0272(14) 0.0053(11) 0.0081(12) -0.0006(11)
C7 0.0238(14) 0.0268(14) 0.0245(14) 0.0064(12) 0.0065(11) 0.0030(11)
C8 0.0326(16) 0.0335(16) 0.0275(15) 0.0082(13) 0.0086(12) 0.0054(12)
C9 0.0275(16) 0.0291(15) 0.0486(18) 0.0047(13) 0.0075(13) 0.0042(13)
C10 0.0209(14) 0.0281(14) 0.0245(14) 0.0061(12) 0.0054(11) -0.0003(11)
C11 0.0268(15) 0.0379(16) 0.0270(15) 0.0074(13) 0.0009(12) 0.0085(13)
C12 0.0405(18) 0.0474(19) 0.0272(15) 0.0073(15) 0.0049(14) 0.0047(13)
C13 0.0238(15) 0.0321(15) 0.0242(14) 0.0016(12) 0.0041(12) 0.0066(11)
C14 0.0284(15) 0.0276(14) 0.0267(14) 0.0038(12) 0.0090(12) 0.0035(11)
C15 0.0225(14) 0.0223(13) 0.0293(14) 0.0054(11) 0.0073(12) 0.0043(11)
C16 0.0265(15) 0.0230(13) 0.0256(14) 0.0028(11) 0.0085(12) 0.0074(11)
C17 0.0214(14) 0.0227(13) 0.0284(14) 0.0023(11) 0.0031(11) 0.0041(11)
C18 0.0223(14) 0.0221(13) 0.0320(15) 0.0027(11) 0.0090(12) 0.0065(11)
C19 0.0271(15) 0.0211(13) 0.0286(14) 0.0056(11) 0.0091(12) 0.0063(11)
C20 0.0273(15) 0.0247(14) 0.0269(15) 0.0056(12) 0.0037(12) 0.0036(11)
C21 0.0298(16) 0.0367(16) 0.0316(15) 0.0037(13) 0.0090(13) 0.0085(13)
O10 0.0411(12) 0.0499(13) 0.0513(13) 0.0091(10) 0.0144(10) 0.0054(10)
O20 0.0526(15) 0.104(2) 0.0522(14) 0.0420(14) 0.0186(12) 0.0250(14)

loop_
_atom_type_symbol
_atom_type_description
_atom_type_scat_dispersion_real
_atom_type_scat_dispersion_imag
_atom_type_scat_source
C C 0.0033 0.0016 'International Tables Vol C Tables 4.2.6.8 and 6.1.1.4'
H H 0.0000 0.0000 'International Tables Vol C Tables 4.2.6.8 and 6.1.1.4'
N N 0.0061 0.0033 'International Tables Vol C Tables 4.2.6.8 and 6.1.1.4'
O O 0.0106 0.0060 'International Tables Vol C Tables 4.2.6.8 and 6.1.1.4'

loop_
_geom_angle_atom_site_label_1
_geom_angle_atom_site_label_2
_geom_angle_atom_site_label_3
_geom_angle_site_symmetry_1
_geom_angle_site_symmetry_3
_geom_angle
_geom_angle_publ_flag
C10 N1 C1 . . 111.6(2) ?
C10 N1 C11 . . 127.0(2) ?
C1 N1 C11 . . 121.1(2) ?
O4 N2 O3 . . 122.4(2) ?
O4 N2 C17 . . 118.9(2) ?
O3 N2 C17 . . 118.8(2) ?
C12 O1 H1 . . 109.4 ?
C21 O5 H5 . . 109.4 ?
C6 C1 C2 . . 123.8(2) ?
C6 C1 N1 . . 108.1(2) ?
C2 C1 N1 . . 128.0(2) ?
C1 C2 C3 . . 116.1(3) ?
C1 C2 H2A . . 121.9 ?
C3 C2 H2A . . 122.0 ?
C4 C3 C2 . . 121.5(3) ?
C4 C3 H3 . . 119.2 ?
C2 C3 H3 . . 119.2 ?
C3 C4 C5 . . 120.7(3) ?
C3 C4 H4 . . 119.6 ?
C5 C4 H4 . . 119.7 ?
C6 C5 C4 . . 118.8(3) ?
C6 C5 H5A . . 120.6 ?
C4 C5 H5A . . 120.6 ?
C1 C6 C5 . . 119.0(2) ?
C1 C6 C7 . . 109.7(2) ?
C5 C6 C7 . . 131.3(2) ?
C6 C7 C10 . . 101.47(19) ?
C6 C7 C8 . . 110.0(2) ?
C10 C7 C8 . . 112.7(2) ?
C6 C7 C9 . . 110.5(2) ?
C10 C7 C9 . . 111.1(2) ?
C8 C7 C9 . . 110.8(2) ?
C7 C8 H8A . . 109.4 ?
C7 C8 H8B . . 109.5 ?
H8A C8 H8B . . 109.5 ?
C7 C8 H8C . . 109.5 ?
H8A C8 H8C . . 109.5 ?
H8B C8 H8C . . 109.5 ?
C7 C9 H9A . . 109.5 ?
C7 C9 H9B . . 109.5 ?
H9A C9 H9B . . 109.4 ?
C7 C9 H9C . . 109.5 ?
H9A C9 H9C . . 109.4 ?
H9B C9 H9C . . 109.5 ?
N1 C10 C13 . . 122.2(2) ?
N1 C10 C7 . . 109.0(2) ?
C13 C10 C7 . . 128.7(2) ?
N1 C11 C12 . . 111.2(2) ?
N1 C11 H11A . . 109.4 ?
C12 C11 H11A . . 109.4 ?
N1 C11 H11B . . 109.4 ?
C12 C11 H11B . . 109.4 ?
H11A C11 H11B . . 108.0 ?
O1 C12 C11 . . 111.7(2) ?
O1 C12 H12A . . 109.2 ?
C11 C12 H12A . . 109.3 ?
O1 C12 H12B . . 109.3 ?
C11 C12 H12B . . 109.3 ?
H12A C12 H12B . . 108.0 ?
C14 C13 C10 . . 125.0(2) ?
C14 C13 H13 . . 117.5 ?
C10 C13 H13 . . 117.5 ?
C13 C14 C15 . . 127.7(2) ?
C13 C14 H14 . . 116.1 ?
C15 C14 H14 . . 116.2 ?
C16 C15 C14 . . 117.3(2) ?
C16 C15 C20 . . 119.2(2) ?
C14 C15 C20 . . 123.5(2) ?
C17 C16 C15 . . 120.9(2) ?
C17 C16 H16 . . 119.5 ?
C15 C16 H16 . . 119.6 ?
C16 C17 C18 . . 121.4(2) ?
C16 C17 N2 . . 119.5(2) ?
C18 C17 N2 . . 119.1(2) ?
C19 C18 C17 . . 119.7(2) ?
C19 C18 H18 . . 120.2 ?
C17 C18 H18 . . 120.2 ?
C18 C19 C20 . . 121.1(2) ?
C18 C19 C21 . . 122.3(2) ?
C20 C19 C21 . . 116.6(2) ?
O2 C20 C19 . . 119.4(2) ?
O2 C20 C15 . . 122.9(2) ?
C19 C20 C15 . . 117.7(2) ?
O5 C21 C19 . . 112.6(2) ?
O5 C21 H21A . . 109.0 ?
C19 C21 H21A . . 109.1 ?
O5 C21 H21B . . 109.1 ?
C19 C21 H21B . . 109.1 ?
H21A C21 H21B . . 107.8 ?
H10A O10 H10B . . 110.1 ?
H20B O20 H20A . . 102.9 ?

loop_
_geom_bond_atom_site_label_1
_geom_bond_atom_site_label_2
_geom_bond_site_symmetry_2
_geom_bond_distance
_geom_bond_publ_flag
N1 C10 . 1.331(3) ?
N1 C1 . 1.429(3) ?
N1 C11 . 1.471(3) ?
N2 O4 . 1.232(3) ?
N2 O3 . 1.236(3) ?
N2 C17 . 1.439(3) ?
O1 C12 . 1.414(3) ?
O1 H1 . 0.8400 ?
O2 C20 . 1.273(3) ?
O5 C21 . 1.429(3) ?
O5 H5 . 0.8405 ?
C1 C6 . 1.376(3) ?
C1 C2 . 1.380(3) ?
C2 C3 . 1.385(4) ?
C2 H2A . 0.9507 ?
C3 C4 . 1.382(4) ?
C3 H3 . 0.9503 ?
C4 C5 . 1.387(4) ?
C4 H4 . 0.9500 ?
C5 C6 . 1.382(3) ?
C5 H5A . 0.9502 ?
C6 C7 . 1.506(3) ?
C7 C10 . 1.527(3) ?
C7 C8 . 1.538(3) ?
C7 C9 . 1.539(3) ?
C8 H8A . 0.9795 ?
C8 H8B . 0.9805 ?
C8 H8C . 0.9795 ?
C9 H9A . 0.9797 ?
C9 H9B . 0.9799 ?
C9 H9C . 0.9803 ?
C10 C13 . 1.416(3) ?
C11 C12 . 1.520(4) ?
C11 H11A . 0.9895 ?
C11 H11B . 0.9895 ?
C12 H12A . 0.9904 ?
C12 H12B . 0.9898 ?
C13 C14 . 1.357(3) ?
C13 H13 . 0.9492 ?
C14 C15 . 1.440(3) ?
C14 H14 . 0.9503 ?
C15 C16 . 1.393(3) ?
C15 C20 . 1.446(3) ?
C16 C17 . 1.373(3) ?
C16 H16 . 0.9504 ?
C17 C18 . 1.408(3) ?
C18 C19 . 1.361(3) ?
C18 H18 . 0.9499 ?
C19 C20 . 1.442(3) ?
C19 C21 . 1.509(3) ?
C21 H21A . 0.9901 ?
C21 H21B . 0.9898 ?
O10 H10A . 0.9594 ?
O10 H10B . 0.9515 ?
O20 H20B . 0.9502 ?
O20 H20A . 0.9513 ?

loop_
_geom_hbond_atom_site_label_D
_geom_hbond_atom_site_label_H
_geom_hbond_atom_site_label_A
_geom_hbond_site_symmetry_A
_geom_hbond_distance_DH
_geom_hbond_distance_HA
_geom_hbond_distance_DA
_geom_hbond_angle_DHA
O20 H20B O10 2_666 0.96 1.80 2.739(4) 166
O10 H10B O2 1_655 0.95 1.81 2.750(3) 172
O20 H20A O2 . 0.95 1.78 2.714(3) 167
O10 H10A O1 1_655 0.95 1.87 2.811(3) 165
O5 H5 O20 1_455 0.84 1.80 2.633(3) 175
O1 H1 O5 1_665 0.84 1.90 2.734(3) 176
